data_7057860
loop_
_publ_author_name
'Tao, Yufang'
'Zhang, Ping'
'Liu, Junning'
'Chen, Xiaodong'
'Guo, Xiuli'
'Jin, Haoqing'
'Chai, Juan'
'Wang, Li'
'Fan, Yong'

_publ_section_title
;
 Multi-responsive luminescent sensor based on three dimensional lanthanide
 metal--organic framework
;
_journal_issue 24
_journal_name_full 'New Journal of Chemistry'
_journal_page_first 19485
_journal_paper_doi 10.1039/C8NJ04601H
_journal_volume 42
_journal_year 2018
_chemical_formula_sum 'C16 H9 Eu N0 O8'
_chemical_formula_weight 481.19
_space_group_IT_number 88
_space_group_name_Hall '-I 4ad'
_space_group_name_H-M_alt 'I 41/a :2'
_symmetry_cell_setting tetragonal
_symmetry_space_group_name_Hall '-I 4ad'
_symmetry_space_group_name_H-M 'I 41/a :2'
_atom_sites_solution_hydrogens geom
_atom_sites_solution_primary direct
_atom_sites_solution_secondary difmap
_audit_creation_method SHELXL-97
_audit_update_record
;
2018-05-25 deposited with the CCDC.
2018-10-26 downloaded from the CCDC.
;
_cell_angle_alpha 90.00
_cell_angle_beta 90.00
_cell_angle_gamma 90.00
_cell_formula_units_Z 16
_cell_length_a 21.534(3)
_cell_length_b 21.534(3)
_cell_length_c 15.908(3)
_cell_measurement_reflns_used 32891
_cell_measurement_temperature 293(2)
_cell_measurement_theta_max 27.47
_cell_measurement_theta_min 3.11
_cell_volume 7377(2)
_computing_structure_refinement 'SHELXL-97 (Sheldrick, 1997)'
_computing_structure_solution 'SHELXS-97 (Sheldrick, 1990)'
_diffrn_ambient_temperature 293(2)
_diffrn_measured_fraction_theta_full 0.997
_diffrn_measured_fraction_theta_max 0.997
_diffrn_measurement_device_type Brucker
_diffrn_radiation_monochromator graphite
_diffrn_radiation_source 'fine-focus sealed tube'
_diffrn_radiation_type MoK\a
_diffrn_radiation_wavelength 0.71073
_diffrn_reflns_av_R_equivalents 0.0410
_diffrn_reflns_av_sigmaI/netI 0.0221
_diffrn_reflns_limit_h_max 27
_diffrn_reflns_limit_h_min -25
_diffrn_reflns_limit_k_max 27
_diffrn_reflns_limit_k_min -27
_diffrn_reflns_limit_l_max 20
_diffrn_reflns_limit_l_min -20
_diffrn_reflns_number 32891
_diffrn_reflns_theta_full 27.47
_diffrn_reflns_theta_max 27.47
_diffrn_reflns_theta_min 3.11
_exptl_absorpt_coefficient_mu 3.438
_exptl_crystal_colour yellow
_exptl_crystal_density_diffrn 1.733
_exptl_crystal_density_method 'not measured'
_exptl_crystal_description block
_exptl_crystal_F_000 3712
_exptl_crystal_size_max 0.1
_exptl_crystal_size_mid 0.1
_exptl_crystal_size_min 0.1
_refine_diff_density_max 0.868
_refine_diff_density_min -0.688
_refine_diff_density_rms 0.105
_refine_ls_extinction_method none
_refine_ls_goodness_of_fit_ref 1.074
_refine_ls_hydrogen_treatment mixed
_refine_ls_matrix_type full
_refine_ls_number_parameters 226
_refine_ls_number_reflns 4211
_refine_ls_number_restraints 0
_refine_ls_restrained_S_all 1.074
_refine_ls_R_factor_all 0.0337
_refine_ls_R_factor_gt 0.0291
_refine_ls_shift/su_max 0.001
_refine_ls_shift/su_mean 0.000
_refine_ls_structure_factor_coef Fsqd
_refine_ls_weighting_details 'calc w=1/[\s^2^(Fo^2^)+(0.0241P)^2^+45.7954P] where P=(Fo^2^+2Fc^2^)/3'
_refine_ls_weighting_scheme calc
_refine_ls_wR_factor_gt 0.0664
_refine_ls_wR_factor_ref 0.0682
_reflns_number_gt 3827
_reflns_number_total 4211
_reflns_threshold_expression >2sigma(I)
_cod_data_source_file c8nj04601h2.cif
_cod_data_source_block t_sq_d
_cod_depositor_comments 'Adding full bibliography for 7057860.cif.'
_cod_original_sg_symbol_H-M I41/a
_cod_database_code 7057860

loop_
_symmetry_equiv_pos_as_xyz
'x, y, z'
'-y+3/4, x+1/4, z+1/4'
'-x+1/2, -y, z+1/2'
'y+3/4, -x+3/4, z+3/4'
'x+1/2, y+1/2, z+1/2'
'-y+5/4, x+3/4, z+3/4'
'-x+1, -y+1/2, z+1'
'y+5/4, -x+5/4, z+5/4'
'-x, -y, -z'
'y-3/4, -x-1/4, -z-1/4'
'x-1/2, y, -z-1/2'
'-y-3/4, x-3/4, -z-3/4'
'-x+1/2, -y+1/2, -z+1/2'
'y-1/4, -x+1/4, -z+1/4'
'x, y+1/2, -z'
'-y-1/4, x-1/4, -z-1/4'

loop_
_atom_site_label
_atom_site_type_symbol
_atom_site_fract_x
_atom_site_fract_y
_atom_site_fract_z
_atom_site_U_iso_or_equiv
_atom_site_adp_type
_atom_site_occupancy
_atom_site_symmetry_multiplicity
_atom_site_calc_flag
_atom_site_refinement_flags
Eu1 Eu 0.199691(8) 0.923409(8) 0.168239(10) 0.02044(6) Uani 1 1 d .
O1 O 0.24322(13) 0.88189(12) 0.29128(15) 0.0296(6) Uani 1 1 d .
O2 O 0.13656(18) 0.82838(17) 0.1832(3) 0.0773(14) Uani 1 1 d .
O3 O 0.24446(16) 0.66021(13) 0.3902(2) 0.0461(8) Uani 1 1 d .
O5 O 0.21759(15) 0.95507(13) 0.3815(2) 0.0405(7) Uani 1 1 d .
O6 O 0.14936(14) 0.93271(15) 1.03991(16) 0.0379(7) Uani 1 1 d .
O7 O 0.19270(18) 0.64143(14) 0.5081(2) 0.0522(9) Uani 1 1 d .
O8 O 0.22052(14) 0.94331(17) 0.9414(2) 0.0472(8) Uani 1 1 d .
O9 O 0.12543(13) 0.84941(17) 0.68063(17) 0.0431(8) Uani 1 1 d .
C1 C 0.21765(19) 0.67686(17) 0.4564(2) 0.0311(8) Uani 1 1 d .
C2 C 0.0445(2) 0.8593(2) 0.7772(3) 0.0454(12) Uani 1 1 d .
H2 H 0.0175 0.8457 0.7355 0.055 Uiso 1 1 calc R
C3 C 0.22731(16) 0.89970(16) 0.3639(2) 0.0234(7) Uani 1 1 d .
C4 C 0.22085(16) 0.85171(17) 0.4311(2) 0.0228(7) Uani 1 1 d .
C5 C 0.22394(18) 0.78881(17) 0.4124(2) 0.0263(7) Uani 1 1 d .
H5 H 0.2320 0.7760 0.3577 0.032 Uiso 1 1 calc R
C6 C 0.21499(17) 0.74481(17) 0.4755(2) 0.0258(8) Uani 1 1 d .
C7 C 0.21007(17) 0.87055(17) 0.5135(2) 0.0266(8) Uani 1 1 d .
H7 H 0.2083 0.9127 0.5260 0.032 Uiso 1 1 calc R
C8 C 0.20195(18) 0.82765(19) 0.5770(2) 0.0294(8) Uani 1 1 d .
C9 C 0.19088(19) 0.8494(2) 0.6652(2) 0.0340(9) Uani 1 1 d .
H9A H 0.2116 0.8219 0.7046 0.041 Uiso 1 1 calc R
H9B H 0.2075 0.8909 0.6725 0.041 Uiso 1 1 calc R
C11 C 0.10662(18) 0.86622(19) 0.7602(2) 0.0304(8) Uani 1 1 d .
C12 C 0.16807(17) 0.92707(17) 0.9656(2) 0.0256(7) Uani 1 1 d .
C13 C 0.12394(17) 0.90189(17) 0.9011(2) 0.0244(7) Uani 1 1 d .
C14 C 0.14659(18) 0.88855(17) 0.8209(2) 0.0262(8) Uani 1 1 d .
H14 H 0.1883 0.8947 0.8085 0.031 Uiso 1 1 calc R
C15 C 0.0615(2) 0.8928(2) 0.9188(3) 0.0420(11) Uani 1 1 d .
H15 H 0.0463 0.9004 0.9725 0.050 Uiso 1 1 calc R
C16 C 0.20368(19) 0.76479(19) 0.5576(2) 0.0314(8) Uani 1 1 d .
H16 H 0.1972 0.7356 0.5998 0.038 Uiso 1 1 calc R
C17 C 0.0224(2) 0.8727(3) 0.8564(3) 0.0530(14) Uani 1 1 d .
H17 H -0.0197 0.8679 0.8677 0.064 Uiso 1 1 calc R

loop_
_atom_site_aniso_label
_atom_site_aniso_U_11
_atom_site_aniso_U_22
_atom_site_aniso_U_33
_atom_site_aniso_U_23
_atom_site_aniso_U_13
_atom_site_aniso_U_12
Eu1 0.01968(10) 0.02519(10) 0.01646(9) -0.00003(6) 0.00185(6) 0.00033(7)
O1 0.0376(15) 0.0318(14) 0.0194(13) 0.0055(10) 0.0031(11) 0.0031(12)
O2 0.044(2) 0.0383(19) 0.149(4) 0.014(2) -0.005(2) -0.0124(17)
O3 0.070(2) 0.0264(14) 0.0415(17) 0.0006(12) 0.0286(16) 0.0078(15)
O5 0.0545(19) 0.0228(14) 0.0442(17) 0.0040(12) 0.0085(14) 0.0089(14)
O6 0.0438(17) 0.0525(18) 0.0173(13) -0.0054(12) -0.0040(11) 0.0033(14)
O7 0.089(3) 0.0276(15) 0.0396(18) 0.0104(13) 0.0272(17) 0.0015(16)
O8 0.0291(15) 0.070(2) 0.0426(18) -0.0145(16) 0.0002(13) -0.0113(15)
O9 0.0313(15) 0.078(2) 0.0198(14) -0.0172(14) 0.0036(11) -0.0091(15)
C1 0.042(2) 0.0226(18) 0.0285(19) 0.0035(15) 0.0100(17) 0.0058(17)
C2 0.032(2) 0.076(3) 0.029(2) -0.020(2) -0.0033(17) -0.002(2)
C3 0.0230(17) 0.0237(17) 0.0236(17) 0.0017(13) -0.0001(13) 0.0028(14)
C4 0.0240(17) 0.0265(18) 0.0178(16) 0.0017(13) 0.0017(13) 0.0001(14)
C5 0.0332(19) 0.0256(18) 0.0203(17) -0.0018(14) 0.0066(14) 0.0020(15)
C6 0.0315(19) 0.0247(18) 0.0213(17) 0.0041(14) 0.0068(14) 0.0042(15)
C7 0.0294(19) 0.0267(18) 0.0236(18) -0.0029(14) 0.0015(14) 0.0046(15)
C8 0.033(2) 0.038(2) 0.0171(17) -0.0031(15) 0.0043(14) 0.0002(17)
C9 0.034(2) 0.050(2) 0.0185(18) -0.0065(16) 0.0043(15) -0.0015(19)
C11 0.0304(19) 0.042(2) 0.0188(17) -0.0058(15) 0.0022(14) -0.0017(17)
C12 0.0289(19) 0.0268(18) 0.0213(17) -0.0022(14) -0.0027(14) 0.0043(15)
C13 0.0296(18) 0.0275(18) 0.0161(16) -0.0011(13) 0.0011(13) 0.0023(15)
C14 0.0281(18) 0.0305(19) 0.0200(17) -0.0024(14) 0.0049(14) -0.0010(16)
C15 0.033(2) 0.064(3) 0.030(2) -0.011(2) 0.0090(17) -0.003(2)
C16 0.040(2) 0.033(2) 0.0216(18) 0.0068(15) 0.0082(15) 0.0051(17)
C17 0.026(2) 0.094(4) 0.039(3) -0.022(3) 0.0066(18) -0.008(2)

loop_
_atom_type_symbol
_atom_type_description
_atom_type_scat_dispersion_real
_atom_type_scat_dispersion_imag
_atom_type_scat_source
C C 0.0033 0.0016 'International Tables Vol C Tables 4.2.6.8 and 6.1.1.4'
H H 0.0000 0.0000 'International Tables Vol C Tables 4.2.6.8 and 6.1.1.4'
Eu Eu -0.1578 3.6682 'International Tables Vol C Tables 4.2.6.8 and 6.1.1.4'
N N 0.0061 0.0033 'International Tables Vol C Tables 4.2.6.8 and 6.1.1.4'
O O 0.0106 0.0060 'International Tables Vol C Tables 4.2.6.8 and 6.1.1.4'

loop_
_geom_angle_atom_site_label_1
_geom_angle_atom_site_label_2
_geom_angle_atom_site_label_3
_geom_angle
_geom_angle_site_symmetry_1
_geom_angle_site_symmetry_3
O8 Eu1 O6 91.56(11) 8_353 1_554
O8 Eu1 O7 72.15(13) 8_353 16_666
O6 Eu1 O7 91.95(11) 1_554 16_666
O8 Eu1 O5 71.96(12) 8_353 6_554
O6 Eu1 O5 98.91(11) 1_554 6_554
O7 Eu1 O5 142.67(12) 16_666 6_554
O8 Eu1 O1 105.46(10) 8_353 .
O6 Eu1 O1 162.41(10) 1_554 .
O7 Eu1 O1 89.12(11) 16_666 .
O5 Eu1 O1 90.76(10) 6_554 .
O8 Eu1 O3 147.79(12) 8_353 13_565
O6 Eu1 O3 87.55(11) 1_554 13_565
O7 Eu1 O3 140.07(12) 16_666 13_565
O5 Eu1 O3 76.37(11) 6_554 13_565
O1 Eu1 O3 80.45(11) . 13_565
O8 Eu1 O2 140.27(14) 8_353 .
O6 Eu1 O2 84.20(14) 1_554 .
O7 Eu1 O2 68.56(14) 16_666 .
O5 Eu1 O2 147.74(13) 6_554 .
O1 Eu1 O2 79.85(13) . .
O3 Eu1 O2 71.67(13) 13_565 .
C3 O1 Eu1 122.5(2) . .
C1 O3 Eu1 141.7(3) . 13_565
C3 O5 Eu1 165.4(3) . 8_354
C12 O6 Eu1 132.1(3) . 1_556
C1 O7 Eu1 158.3(3) . 10_566
C12 O8 Eu1 164.0(3) . 6
C11 O9 C9 116.6(3) . .
O7 C1 O3 125.4(4) . .
O7 C1 C6 116.7(3) . .
O3 C1 C6 118.0(3) . .
C11 C2 C17 119.7(4) . .
C11 C2 H2 120.2 . .
C17 C2 H2 120.2 . .
O5 C3 O1 122.9(3) . .
O5 C3 C4 119.2(3) . .
O1 C3 C4 118.0(3) . .
C5 C4 C7 119.6(3) . .
C5 C4 C3 121.2(3) . .
C7 C4 C3 119.2(3) . .
C4 C5 C6 120.2(3) . .
C4 C5 H5 119.9 . .
C6 C5 H5 119.9 . .
C5 C6 C16 119.2(3) . .
C5 C6 C1 120.9(3) . .
C16 C6 C1 119.9(3) . .
C8 C7 C4 121.0(3) . .
C8 C7 H7 119.5 . .
C4 C7 H7 119.5 . .
C7 C8 C16 119.1(3) . .
C7 C8 C9 119.8(4) . .
C16 C8 C9 121.1(4) . .
O9 C9 C8 108.5(3) . .
O9 C9 H9A 110.0 . .
C8 C9 H9A 110.0 . .
O9 C9 H9B 110.0 . .
C8 C9 H9B 110.0 . .
H9A C9 H9B 108.4 . .
C2 C11 O9 116.1(3) . .
C2 C11 C14 120.5(3) . .
O9 C11 C14 123.5(3) . .
O8 C12 O6 123.7(4) . .
O8 C12 C13 117.8(3) . .
O6 C12 C13 118.4(3) . .
C15 C13 C14 119.6(3) . .
C15 C13 C12 121.8(3) . .
C14 C13 C12 118.5(3) . .
C11 C14 C13 119.6(3) . .
C11 C14 H14 120.2 . .
C13 C14 H14 120.2 . .
C17 C15 C13 119.5(4) . .
C17 C15 H15 120.2 . .
C13 C15 H15 120.2 . .
C8 C16 C6 120.9(3) . .
C8 C16 H16 119.6 . .
C6 C16 H16 119.6 . .
C15 C17 C2 121.0(4) . .
C15 C17 H17 119.5 . .
C2 C17 H17 119.5 . .

loop_
_geom_bond_atom_site_label_1
_geom_bond_atom_site_label_2
_geom_bond_distance
_geom_bond_site_symmetry_2
Eu1 O8 2.318(3) 8_353
Eu1 O6 2.320(3) 1_554
Eu1 O7 2.323(3) 16_666
Eu1 O5 2.335(3) 6_554
Eu1 O1 2.347(3) .
Eu1 O3 2.357(3) 13_565
Eu1 O2 2.468(3) .
O1 C3 1.264(4) .
O3 C1 1.253(5) .
O3 Eu1 2.356(3) 13_565
O5 C3 1.243(4) .
O5 Eu1 2.335(3) 8_354
O6 C12 1.256(4) .
O6 Eu1 2.320(3) 1_556
O7 C1 1.244(5) .
O7 Eu1 2.323(3) 10_566
O8 C12 1.243(5) .
O8 Eu1 2.318(3) 6
O9 C11 1.378(4) .
O9 C9 1.431(5) .
C1 C6 1.496(5) .
C2 C11 1.372(6) .
C2 C17 1.376(6) .
C2 H2 0.9300 .
C3 C4 1.493(5) .
C4 C5 1.388(5) .
C4 C7 1.392(5) .
C5 C6 1.394(5) .
C5 H5 0.9300 .
C6 C16 1.396(5) .
C7 C8 1.380(5) .
C7 H7 0.9300 .
C8 C16 1.389(6) .
C8 C9 1.498(5) .
C9 H9A 0.9700 .
C9 H9B 0.9700 .
C11 C14 1.380(5) .
C12 C13 1.499(5) .
C13 C15 1.387(5) .
C13 C14 1.396(5) .
C14 H14 0.9300 .
C15 C17 1.372(6) .
C15 H15 0.9300 .
C16 H16 0.9300 .
C17 H17 0.9300 .

loop_
_geom_torsion_atom_site_label_1
_geom_torsion_atom_site_label_2
_geom_torsion_atom_site_label_3
_geom_torsion_atom_site_label_4
_geom_torsion
_geom_torsion_site_symmetry_1
O8 Eu1 O1 C3 42.0(3) 8_353
O6 Eu1 O1 C3 -122.9(4) 1_554
O7 Eu1 O1 C3 -29.2(3) 16_666
O5 Eu1 O1 C3 113.5(3) 6_554
O3 Eu1 O1 C3 -170.5(3) 13_565
O2 Eu1 O1 C3 -97.6(3) .
Eu1 O7 C1 O3 25.1(13) 10_566
Eu1 O7 C1 C6 -155.0(7) 10_566
Eu1 O3 C1 O7 -28.9(8) 13_565
Eu1 O3 C1 C6 151.2(3) 13_565
Eu1 O5 C3 O1 112.3(10) 8_354
Eu1 O5 C3 C4 -68.5(12) 8_354
Eu1 O1 C3 O5 -40.7(5) .
Eu1 O1 C3 C4 140.1(3) .
O5 C3 C4 C5 172.3(4) .
O1 C3 C4 C5 -8.5(5) .
O5 C3 C4 C7 -6.2(5) .
O1 C3 C4 C7 173.0(3) .
C7 C4 C5 C6 1.4(6) .
C3 C4 C5 C6 -177.1(3) .
C4 C5 C6 C16 -0.8(6) .
C4 C5 C6 C1 179.5(4) .
O7 C1 C6 C5 -160.4(4) .
O3 C1 C6 C5 19.5(6) .
O7 C1 C6 C16 19.9(6) .
O3 C1 C6 C16 -160.2(4) .
C5 C4 C7 C8 -0.5(6) .
C3 C4 C7 C8 178.0(3) .
C4 C7 C8 C16 -1.0(6) .
C4 C7 C8 C9 179.6(4) .
C11 O9 C9 C8 177.8(4) .
C7 C8 C9 O9 96.4(4) .
C16 C8 C9 O9 -83.0(5) .
C17 C2 C11 O9 177.4(5) .
C17 C2 C11 C14 -2.4(8) .
C9 O9 C11 C2 -172.9(4) .
C9 O9 C11 C14 6.9(6) .
Eu1 O8 C12 O6 71.3(11) 6
Eu1 O8 C12 C13 -111.4(9) 6
Eu1 O6 C12 O8 -35.7(6) 1_556
Eu1 O6 C12 C13 147.0(3) 1_556
O8 C12 C13 C15 -168.5(4) .
O6 C12 C13 C15 8.9(6) .
O8 C12 C13 C14 10.2(5) .
O6 C12 C13 C14 -172.4(3) .
C2 C11 C14 C13 2.5(6) .
O9 C11 C14 C13 -177.2(4) .
C15 C13 C14 C11 -0.3(6) .
C12 C13 C14 C11 -179.0(3) .
C14 C13 C15 C17 -2.0(7) .
C12 C13 C15 C17 176.7(4) .
C7 C8 C16 C6 1.6(6) .
C9 C8 C16 C6 -179.0(4) .
C5 C6 C16 C8 -0.7(6) .
C1 C6 C16 C8 179.0(4) .
C13 C15 C17 C2 2.1(9) .
C11 C2 C17 C15 0.0(9) .

loop_
_platon_squeeze_void_nr
_platon_squeeze_void_average_x
_platon_squeeze_void_average_y
_platon_squeeze_void_average_z
_platon_squeeze_void_volume
_platon_squeeze_void_count_electrons
_platon_squeeze_void_content
1 0.500 0.250 -0.125 370 73 ' '
2 0.500 0.750 0.125 370 73 ' '
3 0.000 0.750 0.375 370 73 ' '
4 0.000 0.250 0.625 370 73 ' '
